data_7205425
loop_
_publ_author_name
'Su, Zhi'
'Zhao, Yue'
'Chen, Min'
'Sun, Wei-Yin'

_publ_section_title
;
 Anion- and auxiliary ligand-directed synthesis of cadmium(ii)
 complexes with 3,5-di(1H-imidazol-1-yl)benzoate
;
_journal_issue 5
_journal_name_full CrystEngComm
_journal_page_first 1539
_journal_paper_doi 10.1039/c0ce00527d
_journal_volume 13
_journal_year 2011
_chemical_formula_moiety 'C17 H11 Cd N4 O4'
_chemical_formula_sum 'C17 H11 Cd N4 O4'
_chemical_formula_weight 447.70
_chemical_name_systematic
;
?
;
_space_group_IT_number 14
_symmetry_cell_setting monoclinic
_symmetry_space_group_name_Hall '-P 2yn'
_symmetry_space_group_name_H-M 'P 1 21/n 1'
_atom_sites_solution_hydrogens geom
_atom_sites_solution_primary direct
_atom_sites_solution_secondary difmap
_audit_creation_method SHELXL-97
_cell_angle_alpha 90.00
_cell_angle_beta 90.0000(10)
_cell_angle_gamma 90.00
_cell_formula_units_Z 4
_cell_length_a 6.059(4)
_cell_length_b 17.373(12)
_cell_length_c 14.478(10)
_cell_measurement_reflns_used 5232
_cell_measurement_temperature 293(2)
_cell_measurement_theta_max 28.33
_cell_measurement_theta_min 2.73
_cell_volume 1524.0(18)
_computing_structure_refinement 'SHELXL-97 (Sheldrick, 1997)'
_computing_structure_solution 'SHELXS-97 (Sheldrick, 1990)'
_diffrn_ambient_temperature 293(2)
_diffrn_measured_fraction_theta_full 0.999
_diffrn_measured_fraction_theta_max 0.999
_diffrn_radiation_monochromator graphite
_diffrn_radiation_source 'fine-focus sealed tube'
_diffrn_radiation_type MoK\a
_diffrn_radiation_wavelength 0.71073
_diffrn_reflns_av_R_equivalents 0.0965
_diffrn_reflns_av_sigmaI/netI 0.0649
_diffrn_reflns_limit_h_max 7
_diffrn_reflns_limit_h_min -4
_diffrn_reflns_limit_k_max 19
_diffrn_reflns_limit_k_min -21
_diffrn_reflns_limit_l_max 17
_diffrn_reflns_limit_l_min -16
_diffrn_reflns_number 8083
_diffrn_reflns_theta_full 25.99
_diffrn_reflns_theta_max 25.99
_diffrn_reflns_theta_min 1.83
_exptl_absorpt_coefficient_mu 1.467
_exptl_absorpt_correction_T_max 0.9303
_exptl_absorpt_correction_T_min 0.7579
_exptl_absorpt_correction_type multi-scan
_exptl_absorpt_process_details sadabs,bruker(2000)
_exptl_crystal_colour colorless
_exptl_crystal_density_diffrn 1.951
_exptl_crystal_density_method 'not measured'
_exptl_crystal_description platelet
_exptl_crystal_F_000 884
_exptl_crystal_size_max 0.20
_exptl_crystal_size_mid 0.08
_exptl_crystal_size_min 0.05
_refine_diff_density_max 0.632
_refine_diff_density_min -1.293
_refine_diff_density_rms 0.144
_refine_ls_extinction_method none
_refine_ls_goodness_of_fit_ref 1.015
_refine_ls_hydrogen_treatment constr
_refine_ls_matrix_type full
_refine_ls_number_parameters 235
_refine_ls_number_reflns 2997
_refine_ls_number_restraints 0
_refine_ls_restrained_S_all 1.015
_refine_ls_R_factor_all 0.0374
_refine_ls_R_factor_gt 0.0334
_refine_ls_shift/su_max 0.000
_refine_ls_shift/su_mean 0.000
_refine_ls_structure_factor_coef Fsqd
_refine_ls_weighting_details 'calc w=1/[\s^2^(Fo^2^)+(0.0467P)^2^+0.0000P] where P=(Fo^2^+2Fc^2^)/3'
_refine_ls_weighting_scheme calc
_refine_ls_wR_factor_gt 0.0767
_refine_ls_wR_factor_ref 0.0787
_reflns_number_gt 2685
_reflns_number_total 2997
_reflns_threshold_expression >2sigma(I)
_cod_data_source_file C0CE00527D.TXT
_cod_data_source_block 3
_cod_original_cell_volume 1524.2(18)
_cod_original_sg_symbol_H-M 'P 21/n'
_cod_database_code 7205425

loop_
_symmetry_equiv_pos_as_xyz
'x, y, z'
'-x+1/2, y+1/2, -z+1/2'
'-x, -y, -z'
'x-1/2, -y-1/2, z-1/2'

loop_
_atom_site_label
_atom_site_type_symbol
_atom_site_fract_x
_atom_site_fract_y
_atom_site_fract_z
_atom_site_U_iso_or_equiv
_atom_site_adp_type
_atom_site_occupancy
_atom_site_symmetry_multiplicity
_atom_site_calc_flag
_atom_site_refinement_flags
_atom_site_disorder_assembly
_atom_site_disorder_group
C1 C 0.4850(4) 0.52322(15) 0.14413(18) 0.0227(6) Uani 1 1 d . . .
C2 C 0.6794(4) 0.55058(16) 0.18237(18) 0.0236(6) Uani 1 1 d . . .
H2 H 0.7477 0.5244 0.2306 0.028 Uiso 1 1 calc R . .
C3 C 0.7708(4) 0.61842(16) 0.14684(18) 0.0227(6) Uani 1 1 d . . .
C4 C 0.6750(5) 0.65720(15) 0.0744(2) 0.0246(6) Uani 1 1 d . . .
H6 H 0.7406 0.7011 0.0499 0.030 Uiso 1 1 calc R . .
C5 C 0.4786(4) 0.62937(16) 0.03861(17) 0.0213(5) Uani 1 1 d . . .
C6 C 0.3834(4) 0.56249(16) 0.07273(18) 0.0233(6) Uani 1 1 d . . .
H4 H 0.2522 0.5442 0.0477 0.028 Uiso 1 1 calc R . .
C7 C 0.3683(4) 0.45334(17) 0.18443(19) 0.0262(6) Uani 1 1 d . . .
C8 C 1.0954(4) 0.61524(18) 0.25357(18) 0.0257(6) Uani 1 1 d . . .
H7 H 1.0802 0.5658 0.2774 0.031 Uiso 1 1 calc R . .
C9 C 1.2508(5) 0.66782(17) 0.2761(2) 0.0275(6) Uani 1 1 d . . .
H8 H 1.3615 0.6602 0.3196 0.033 Uiso 1 1 calc R . .
C10 C 1.0466(5) 0.72193(17) 0.17428(19) 0.0270(6) Uani 1 1 d . . .
H9 H 0.9860 0.7577 0.1338 0.032 Uiso 1 1 calc R . .
C11 C 0.3993(5) 0.74664(18) -0.0571(2) 0.0318(7) Uani 1 1 d . . .
H10 H 0.4962 0.7814 -0.0299 0.038 Uiso 1 1 calc R . .
C12 C 0.2619(5) 0.76049(18) -0.1273(2) 0.0317(7) Uani 1 1 d . . .
H11 H 0.2472 0.8074 -0.1575 0.038 Uiso 1 1 calc R . .
C13 C 0.2149(5) 0.64249(17) -0.0905(2) 0.0280(6) Uani 1 1 d . . .
H12 H 0.1643 0.5920 -0.0891 0.034 Uiso 1 1 calc R . .
C14 C -0.3440(5) 0.45665(17) 0.44963(18) 0.0253(6) Uani 1 1 d . . .
C15 C -0.3208(5) 0.53574(18) 0.4590(2) 0.0359(7) Uani 1 1 d . . .
H15 H -0.2019 0.5606 0.4315 0.043 Uiso 1 1 calc R . .
C16 C -0.4739(6) 0.57821(18) 0.5093(2) 0.0375(7) Uani 1 1 d . . .
H16 H -0.4542 0.6310 0.5157 0.045 Uiso 1 1 calc R . .
C17 C -0.1806(5) 0.41099(17) 0.39188(18) 0.0261(6) Uani 1 1 d . . .
Cd1 Cd 0.09537(3) 0.345999(11) 0.260705(12) 0.02067(10) Uani 1 1 d . . .
N1 N 1.2218(4) 0.73443(13) 0.22537(16) 0.0247(5) Uani 1 1 d . . .
N2 N 0.9649(4) 0.64994(12) 0.18818(16) 0.0219(5) Uani 1 1 d . . .
N3 N 0.1455(4) 0.69480(14) -0.14810(16) 0.0274(5) Uani 1 1 d . . .
N4 N 0.3697(4) 0.67126(14) -0.03309(15) 0.0242(5) Uani 1 1 d . . .
O1 O 0.1876(4) 0.43482(14) 0.14687(14) 0.0386(5) Uani 1 1 d . . .
O2 O 0.4445(3) 0.41937(14) 0.25158(14) 0.0350(5) Uani 1 1 d . . .
O3 O -0.0475(3) 0.44709(13) 0.34029(14) 0.0333(5) Uani 1 1 d . . .
O4 O -0.1815(4) 0.33867(11) 0.39572(15) 0.0334(5) Uani 1 1 d . . .

loop_
_atom_site_aniso_label
_atom_site_aniso_U_11
_atom_site_aniso_U_22
_atom_site_aniso_U_33
_atom_site_aniso_U_23
_atom_site_aniso_U_13
_atom_site_aniso_U_12
C1 0.0206(13) 0.0208(14) 0.0267(13) -0.0019(10) -0.0017(11) -0.0019(11)
C2 0.0223(13) 0.0225(14) 0.0262(13) 0.0019(11) -0.0040(11) -0.0014(12)
C3 0.0179(12) 0.0213(14) 0.0290(13) -0.0046(11) -0.0045(11) -0.0024(11)
C4 0.0235(14) 0.0215(15) 0.0289(14) 0.0019(10) -0.0043(12) -0.0051(11)
C5 0.0208(13) 0.0218(13) 0.0214(12) -0.0009(10) -0.0058(10) -0.0015(12)
C6 0.0212(13) 0.0217(13) 0.0270(13) -0.0033(11) -0.0047(11) -0.0050(11)
C7 0.0223(13) 0.0268(15) 0.0294(14) -0.0033(11) 0.0023(11) -0.0019(13)
C8 0.0238(15) 0.0187(15) 0.0348(15) 0.0001(11) -0.0083(12) 0.0033(11)
C9 0.0202(14) 0.0250(14) 0.0374(16) -0.0022(12) -0.0091(12) 0.0012(12)
C10 0.0260(14) 0.0223(14) 0.0328(14) 0.0031(11) -0.0079(12) -0.0047(12)
C11 0.0318(16) 0.0247(15) 0.0388(16) 0.0048(12) -0.0141(13) -0.0118(13)
C12 0.0328(16) 0.0268(16) 0.0353(15) 0.0063(12) -0.0075(13) -0.0063(13)
C13 0.0271(15) 0.0224(14) 0.0344(15) 0.0005(11) -0.0127(13) -0.0037(12)
C14 0.0290(14) 0.0236(14) 0.0233(13) 0.0006(11) -0.0015(11) 0.0031(13)
C15 0.0365(17) 0.0262(15) 0.0450(17) -0.0045(13) 0.0134(14) -0.0043(14)
C16 0.0468(19) 0.0204(14) 0.0454(17) -0.0028(13) 0.0123(15) 0.0000(14)
C17 0.0250(14) 0.0286(16) 0.0245(13) -0.0026(11) -0.0070(11) 0.0049(12)
Cd1 0.02048(14) 0.01748(14) 0.02407(14) 0.00113(7) -0.00346(9) 0.00180(7)
N1 0.0196(11) 0.0200(12) 0.0345(12) -0.0009(9) -0.0063(9) -0.0031(10)
N2 0.0189(12) 0.0196(12) 0.0272(12) -0.0007(8) -0.0064(10) -0.0029(9)
N3 0.0258(12) 0.0242(13) 0.0323(12) 0.0011(10) -0.0089(10) -0.0026(10)
N4 0.0237(12) 0.0245(11) 0.0245(12) -0.0013(9) -0.0080(10) -0.0031(10)
O1 0.0325(11) 0.0443(13) 0.0392(11) 0.0097(10) -0.0130(9) -0.0215(11)
O2 0.0302(11) 0.0339(13) 0.0408(12) 0.0142(9) -0.0106(9) -0.0064(10)
O3 0.0292(11) 0.0306(12) 0.0401(11) -0.0012(9) 0.0086(9) 0.0018(10)
O4 0.0405(13) 0.0198(11) 0.0398(12) -0.0016(8) 0.0003(10) 0.0090(9)

loop_
_atom_type_symbol
_atom_type_description
_atom_type_scat_dispersion_real
_atom_type_scat_dispersion_imag
_atom_type_scat_source
C C 0.0033 0.0016 'International Tables Vol C Tables 4.2.6.8 and 6.1.1.4'
H H 0.0000 0.0000 'International Tables Vol C Tables 4.2.6.8 and 6.1.1.4'
N N 0.0061 0.0033 'International Tables Vol C Tables 4.2.6.8 and 6.1.1.4'
O O 0.0106 0.0060 'International Tables Vol C Tables 4.2.6.8 and 6.1.1.4'
Cd Cd -0.8075 1.2024 'International Tables Vol C Tables 4.2.6.8 and 6.1.1.4'

loop_
_geom_angle_atom_site_label_1
_geom_angle_atom_site_label_2
_geom_angle_atom_site_label_3
_geom_angle
_geom_angle_site_symmetry_1
_geom_angle_site_symmetry_3
_geom_angle_publ_flag
C6 C1 C2 120.5(2) . . ?
C6 C1 C7 118.3(2) . . ?
C2 C1 C7 121.0(2) . . ?
C1 C2 C3 118.6(2) . . ?
C1 C2 H2 120.7 . . ?
C3 C2 H2 120.7 . . ?
C4 C3 C2 121.7(2) . . ?
C4 C3 N2 118.6(2) . . ?
C2 C3 N2 119.6(2) . . ?
C3 C4 C5 118.5(3) . . ?
C3 C4 H6 120.8 . . ?
C5 C4 H6 120.8 . . ?
C4 C5 C6 121.1(3) . . ?
C4 C5 N4 119.4(2) . . ?
C6 C5 N4 119.5(2) . . ?
C1 C6 C5 119.6(2) . . ?
C1 C6 H4 120.2 . . ?
C5 C6 H4 120.2 . . ?
O2 C7 O1 123.0(3) . . ?
O2 C7 C1 120.9(3) . . ?
O1 C7 C1 116.1(3) . . ?
C9 C8 N2 105.7(3) . . ?
C9 C8 H7 127.1 . . ?
N2 C8 H7 127.1 . . ?
C8 C9 N1 110.5(3) . . ?
C8 C9 H8 124.8 . . ?
N1 C9 H8 124.8 . . ?
N1 C10 N2 111.3(3) . . ?
N1 C10 H9 124.4 . . ?
N2 C10 H9 124.4 . . ?
C12 C11 N4 106.5(3) . . ?
C12 C11 H10 126.7 . . ?
N4 C11 H10 126.7 . . ?
C11 C12 N3 109.7(3) . . ?
C11 C12 H11 125.2 . . ?
N3 C12 H11 125.2 . . ?
N3 C13 N4 111.1(3) . . ?
N3 C13 H12 124.4 . . ?
N4 C13 H12 124.4 . . ?
C15 C14 C16 118.0(3) . 3_466 ?
C15 C14 C17 120.3(3) . . ?
C16 C14 C17 121.6(3) 3_466 . ?
C14 C15 C16 120.6(3) . . ?
C14 C15 H15 119.7 . . ?
C16 C15 H15 119.7 . . ?
C15 C16 C14 121.4(3) . 3_466 ?
C15 C16 H16 119.3 . . ?
C14 C16 H16 119.3 3_466 . ?
O4 C17 O3 121.6(3) . . ?
O4 C17 C14 119.6(3) . . ?
O3 C17 C14 118.8(3) . . ?
N1 Cd1 O3 144.21(8) 2_645 . ?
N1 Cd1 N3 96.36(9) 2_645 3_565 ?
O3 Cd1 N3 110.85(9) . 3_565 ?
N1 Cd1 O1 121.25(9) 2_645 . ?
O3 Cd1 O1 86.45(10) . . ?
N3 Cd1 O1 81.64(9) 3_565 . ?
N1 Cd1 O2 91.60(9) 2_645 . ?
O3 Cd1 O2 87.39(9) . . ?
N3 Cd1 O2 131.58(8) 3_565 . ?
O1 Cd1 O2 54.18(7) . . ?
N1 Cd1 O4 102.16(8) 2_645 . ?
O3 Cd1 O4 53.55(7) . . ?
N3 Cd1 O4 96.27(10) 3_565 . ?
O1 Cd1 O4 136.56(8) . . ?
O2 Cd1 O4 128.48(8) . . ?
C10 N1 C9 105.3(2) . . ?
C10 N1 Cd1 126.4(2) . 2_655 ?
C9 N1 Cd1 127.86(19) . 2_655 ?
C10 N2 C8 107.2(2) . . ?
C10 N2 C3 126.2(2) . . ?
C8 N2 C3 126.5(2) . . ?
C13 N3 C12 105.8(2) . . ?
C13 N3 Cd1 116.3(2) . 3_565 ?
C12 N3 Cd1 137.44(19) . 3_565 ?
C13 N4 C11 106.8(2) . . ?
C13 N4 C5 125.4(2) . . ?
C11 N4 C5 127.7(2) . . ?
C7 O1 Cd1 94.14(18) . . ?
C7 O2 Cd1 88.20(18) . . ?
C17 O3 Cd1 99.16(18) . . ?
C17 O4 Cd1 85.08(17) . . ?

loop_
_geom_bond_atom_site_label_1
_geom_bond_atom_site_label_2
_geom_bond_distance
_geom_bond_site_symmetry_2
_geom_bond_publ_flag
C1 C6 1.383(4) . ?
C1 C2 1.386(4) . ?
C1 C7 1.521(4) . ?
C2 C3 1.400(4) . ?
C2 H2 0.9300 . ?
C3 C4 1.375(4) . ?
C3 N2 1.429(4) . ?
C4 C5 1.385(4) . ?
C4 H6 0.9300 . ?
C5 C6 1.388(4) . ?
C5 N4 1.429(4) . ?
C6 H4 0.9300 . ?
C7 O2 1.227(4) . ?
C7 O1 1.264(3) . ?
C8 C9 1.351(4) . ?
C8 N2 1.373(3) . ?
C8 H7 0.9300 . ?
C9 N1 1.382(4) . ?
C9 H8 0.9300 . ?
C10 N1 1.312(4) . ?
C10 N2 1.360(4) . ?
C10 H9 0.9300 . ?
C11 C12 1.336(4) . ?
C11 N4 1.367(4) . ?
C11 H10 0.9300 . ?
C12 N3 1.375(4) . ?
C12 H11 0.9300 . ?
C13 N3 1.303(4) . ?
C13 N4 1.349(4) . ?
C13 H12 0.9300 . ?
C14 C15 1.388(4) . ?
C14 C16 1.392(4) 3_466 ?
C14 C17 1.519(4) . ?
C15 C16 1.391(4) . ?
C15 H15 0.9300 . ?
C16 C14 1.392(4) 3_466 ?
C16 H16 0.9300 . ?
C17 O4 1.258(4) . ?
C17 O3 1.266(4) . ?
Cd1 N1 2.242(3) 2_645 ?
Cd1 O3 2.272(2) . ?
Cd1 N3 2.300(3) 3_565 ?
Cd1 O1 2.326(2) . ?
Cd1 O2 2.473(3) . ?
Cd1 O4 2.579(3) . ?
N1 Cd1 2.242(3) 2_655 ?
N3 Cd1 2.300(2) 3_565 ?
